data_7135480
loop_
_publ_author_name
'Herman, Robert J.'
'Jalife, Said'
'LeBlanc, Abigail G.'
'Khan, Muhammad Usama Gul'
'Stewart, Marvin L.'
'Njoroge, Sheila W.'
'Tanha, Sajila Riman'
'Fronczek, Frank R.'
'Wu, Judy'
'Lee, Semin'

_publ_section_title
;
 Selective strain-promoted reactivity of a fluorene-derived
 [6]cycloparaphenyleneacetylene carbon nanohoop.
;
_journal_issue 1
_journal_name_full 'Chemical communications (Cambridge, England)'
_journal_page_first 243
_journal_page_last 246
_journal_paper_doi 10.1039/d5cc05493a
_journal_volume 62
_journal_year 2026
_chemical_formula_moiety 'C82 H72, 2.33(C4 H8 O)'
_chemical_formula_sum 'C91.3 H90.6 O2.33'
_chemical_formula_weight 1225.03
_space_group_crystal_system triclinic
_space_group_IT_number 2
_space_group_name_Hall '-P 1'
_space_group_name_H-M_alt 'P -1'
_atom_sites_solution_hydrogens geom
_audit_creation_method SHELXL-2019/1
_audit_update_record
;
2025-10-29 deposited with the CCDC.	2025-11-24 downloaded from the CCDC.
;
_cell_angle_alpha 107.809(12)
_cell_angle_beta 100.919(11)
_cell_angle_gamma 93.994(11)
_cell_formula_units_Z 2
_cell_length_a 10.825(4)
_cell_length_b 18.566(6)
_cell_length_c 19.147(6)
_cell_measurement_reflns_used 3280
_cell_measurement_temperature 100.0(5)
_cell_measurement_theta_max 19.80
_cell_measurement_theta_min 2.22
_cell_volume 3564(2)
_computing_cell_refinement 'Bruker SAINT'
_computing_data_collection 'Bruker APEX4'
_computing_data_reduction 'Bruker SAINT'
_computing_structure_refinement 'SHELXL-2019/1 (Sheldrick, 2019)'
_computing_structure_solution 'SHELXT 2018/2 (Sheldrick, 2018)'
_diffrn_ambient_temperature 100.0(5)
_diffrn_measured_fraction_theta_full 0.998
_diffrn_measured_fraction_theta_max 0.990
_diffrn_measurement_device_type 'Bruker D8 Venture DUO with Photon III C14'
_diffrn_measurement_method '\f and \w scans'
_diffrn_radiation_source 'I\mS 3.0 microfocus'
_diffrn_radiation_type AgK\a
_diffrn_radiation_wavelength 0.56086
_diffrn_reflns_av_R_equivalents 0.2373
_diffrn_reflns_av_unetI/netI 0.1140
_diffrn_reflns_Laue_measured_fraction_full 0.998
_diffrn_reflns_Laue_measured_fraction_max 0.990
_diffrn_reflns_limit_h_max 13
_diffrn_reflns_limit_h_min -13
_diffrn_reflns_limit_k_max 22
_diffrn_reflns_limit_k_min -22
_diffrn_reflns_limit_l_max 23
_diffrn_reflns_limit_l_min -23
_diffrn_reflns_number 95656
_diffrn_reflns_point_group_measured_fraction_full 0.998
_diffrn_reflns_point_group_measured_fraction_max 0.990
_diffrn_reflns_theta_full 19.665
_diffrn_reflns_theta_max 19.852
_diffrn_reflns_theta_min 1.880
_exptl_absorpt_coefficient_mu 0.044
_exptl_absorpt_correction_T_max 0.997
_exptl_absorpt_correction_T_min 0.938
_exptl_absorpt_correction_type multi-scan
_exptl_absorpt_process_details 'SADABS (Krause <i>et al.</i>, 2015)'
_exptl_crystal_colour colourless
_exptl_crystal_density_diffrn 1.142
_exptl_crystal_description needle
_exptl_crystal_F_000 1314
_exptl_crystal_size_max 0.300
_exptl_crystal_size_mid 0.110
_exptl_crystal_size_min 0.070
_refine_diff_density_max 0.413
_refine_diff_density_min -0.412
_refine_diff_density_rms 0.101
_refine_ls_extinction_coef 0.036(3)
_refine_ls_extinction_expression Fc^*^=kFc[1+0.001xFc^2^\l^3^/sin(2\q)]^-1/4^
_refine_ls_extinction_method 'SHELXL-2019/1 (Sheldrick 2019)'
_refine_ls_goodness_of_fit_ref 1.012
_refine_ls_hydrogen_treatment constr
_refine_ls_matrix_type full
_refine_ls_number_parameters 740
_refine_ls_number_reflns 13128
_refine_ls_number_restraints 0
_refine_ls_restrained_S_all 1.012
_refine_ls_R_factor_all 0.1304
_refine_ls_R_factor_gt 0.0821
_refine_ls_shift/su_max 0.000
_refine_ls_shift/su_mean 0.000
_refine_ls_structure_factor_coef Fsqd
_refine_ls_weighting_details 'w=1/[\s^2^(Fo^2^)+(0.1265P)^2^+0.5313P] where P=(Fo^2^+2Fc^2^)/3'
_refine_ls_weighting_scheme calc
_refine_ls_wR_factor_gt 0.2128
_refine_ls_wR_factor_ref 0.2468
_reflns_Friedel_coverage 0.000
_reflns_number_gt 7943
_reflns_number_total 13128
_reflns_threshold_expression 'I > 2\s(I)'
_cod_data_source_file d5cc05493a2.cif
_cod_data_source_block Hermann2
_cod_original_formula_sum 'C91.30 H90.60 O2.33'
_cod_database_code 7135480
_shelx_shelxl_version_number 2019/1
_shelx_space_group_comment
;
The symmetry employed for this shelxl refinement is uniquely defined
by the following loop, which should always be used as a source of
symmetry information in preference to the above space-group names.
They are only intended as comments.
;
_shelx_estimated_absorpt_t_min 0.987
_shelx_estimated_absorpt_t_max 0.997

loop_
_space_group_symop_operation_xyz
'x, y, z'
'-x, -y, -z'

loop_
_atom_site_label
_atom_site_type_symbol
_atom_site_fract_x
_atom_site_fract_y
_atom_site_fract_z
_atom_site_U_iso_or_equiv
_atom_site_adp_type
_atom_site_occupancy
_atom_site_site_symmetry_order
_atom_site_calc_flag
_atom_site_refinement_flags_posn
_atom_site_refinement_flags_adp
_atom_site_refinement_flags_occupancy
_atom_site_disorder_assembly
_atom_site_disorder_group
C1 C 0.1171(3) -0.19582(17) -0.40633(17) 0.0185(7) Uani 1 1 d . . . . .
C2 C 0.1667(3) -0.20171(19) -0.46938(18) 0.0248(7) Uani 1 1 d . . . . .
H2 H 0.163579 -0.250210 -0.505901 0.030 Uiso 1 1 calc R U . . .
C3 C 0.2207(3) -0.13622(19) -0.47855(18) 0.0266(8) Uani 1 1 d . . . . .
H3 H 0.254805 -0.139911 -0.521527 0.032 Uiso 1 1 calc R U . . .
C4 C 0.2252(3) -0.06502(18) -0.42514(18) 0.0242(7) Uani 1 1 d . . . . .
C5 C 0.1713(3) -0.05882(18) -0.36222(18) 0.0216(7) Uani 1 1 d . . . . .
H5 H 0.171151 -0.010198 -0.326703 0.026 Uiso 1 1 calc R U . . .
C6 C 0.1193(3) -0.12377(17) -0.35312(17) 0.0185(7) Uani 1 1 d . . . . .
C7 C 0.2940(3) 0.00364(19) -0.42647(18) 0.0263(8) Uani 1 1 d . . . . .
C8 C 0.3574(3) 0.06395(19) -0.41190(18) 0.0259(8) Uani 1 1 d . . . . .
C9 C 0.4430(3) 0.13360(18) -0.37427(18) 0.0243(8) Uani 1 1 d . . . . .
C10 C 0.5729(3) 0.13597(19) -0.37161(19) 0.0262(8) Uani 1 1 d . . . . .
H10 H 0.602699 0.096867 -0.406871 0.031 Uiso 1 1 calc R U . . .
C11 C 0.6586(3) 0.19451(18) -0.31833(18) 0.0249(8) Uani 1 1 d . . . . .
H11 H 0.746871 0.194771 -0.316843 0.030 Uiso 1 1 calc R U . . .
C12 C 0.6172(3) 0.25327(18) -0.26664(18) 0.0239(7) Uani 1 1 d . . . . .
C13 C 0.4870(3) 0.2557(2) -0.2758(2) 0.0319(8) Uani 1 1 d . . . . .
H13 H 0.456873 0.298504 -0.245300 0.038 Uiso 1 1 calc R U . . .
C14 C 0.4016(3) 0.1972(2) -0.3281(2) 0.0316(8) Uani 1 1 d . . . . .
H14 H 0.313134 0.199868 -0.333029 0.038 Uiso 1 1 calc R U . . .
C15 C 0.7007(3) 0.30271(19) -0.1987(2) 0.0260(8) Uani 1 1 d . . . . .
C16 C 0.7604(3) 0.33545(19) -0.1357(2) 0.0273(8) Uani 1 1 d . . . . .
C17 C 0.8177(3) 0.35898(17) -0.05630(18) 0.0224(7) Uani 1 1 d . . . . .
C18 C 0.7474(4) 0.3365(2) -0.0109(2) 0.0368(9) Uani 1 1 d . . . . .
H18 H 0.662705 0.311606 -0.031764 0.044 Uiso 1 1 calc R U . . .
C19 C 0.8003(3) 0.3504(2) 0.0645(2) 0.0345(9) Uani 1 1 d . . . . .
H19 H 0.750720 0.335197 0.094884 0.041 Uiso 1 1 calc R U . . .
C20 C 0.9243(3) 0.38602(17) 0.09673(18) 0.0238(7) Uani 1 1 d . . . . .
C21 C 0.9925(4) 0.41131(19) 0.05236(19) 0.0304(8) Uani 1 1 d . . . . .
H21 H 1.075846 0.438115 0.073683 0.037 Uiso 1 1 calc R U . . .
C22 C 0.9388(3) 0.39745(19) -0.02373(19) 0.0288(8) Uani 1 1 d . . . . .
H22 H 0.986671 0.414877 -0.053613 0.035 Uiso 1 1 calc R U . . .
C23 C 0.9755(3) 0.38806(18) 0.17285(19) 0.0259(8) Uani 1 1 d . . . . .
C24 C 0.9916(3) 0.37381(17) 0.23086(18) 0.0247(7) Uani 1 1 d . . . . .
C25 C 0.9903(3) 0.33798(17) 0.28735(18) 0.0210(7) Uani 1 1 d . . . . .
C26 C 0.9872(3) 0.25831(17) 0.26253(17) 0.0199(7) Uani 1 1 d . . . . .
H26 H 1.004706 0.232872 0.214986 0.024 Uiso 1 1 calc R U . . .
C27 C 0.9584(3) 0.21728(17) 0.30804(17) 0.0188(7) Uani 1 1 d . . . . .
C28 C 0.9322(3) 0.25480(17) 0.37774(16) 0.0179(7) Uani 1 1 d . . . . .
C29 C 0.9450(3) 0.33378(17) 0.40559(18) 0.0232(7) Uani 1 1 d . . . . .
H29 H 0.933886 0.359040 0.454787 0.028 Uiso 1 1 calc R U . . .
C30 C 0.9745(3) 0.37563(17) 0.36000(18) 0.0221(7) Uani 1 1 d . . . . .
H30 H 0.984016 0.429838 0.378352 0.026 Uiso 1 1 calc R U . . .
C31 C 0.9392(3) 0.13090(17) 0.28905(17) 0.0194(7) Uani 1 1 d . . . . .
C32 C 0.8537(3) 0.09043(17) 0.20977(17) 0.0208(7) Uani 1 1 d . . . . .
H32A H 0.901024 0.097248 0.172251 0.025 Uiso 1 1 calc R U . . .
H32B H 0.840452 0.035054 0.202340 0.025 Uiso 1 1 calc R U . . .
C33 C 0.7248(3) 0.11568(19) 0.19227(18) 0.0256(8) Uani 1 1 d . . . . .
H33A H 0.735246 0.172100 0.207089 0.031 Uiso 1 1 calc R U . . .
H33B H 0.670566 0.100316 0.222945 0.031 Uiso 1 1 calc R U . . .
C34 C 0.6567(4) 0.0820(2) 0.1086(2) 0.0349(9) Uani 1 1 d . . . . .
H34 H 0.654664 0.025269 0.093268 0.042 Uiso 1 1 calc R U . . .
C35 C 0.7232(5) 0.1103(3) 0.0580(2) 0.0566(13) Uani 1 1 d . . . . .
H35A H 0.811118 0.099374 0.065340 0.085 Uiso 1 1 calc R U . . .
H35B H 0.679162 0.084492 0.005490 0.085 Uiso 1 1 calc R U . . .
H35C H 0.722661 0.165518 0.070240 0.085 Uiso 1 1 calc R U . . .
C36 C 0.5196(4) 0.0989(3) 0.0974(3) 0.0628(14) Uani 1 1 d . . . . .
H36A H 0.476424 0.080393 0.130428 0.094 Uiso 1 1 calc R U . . .
H36B H 0.518972 0.154130 0.109600 0.094 Uiso 1 1 calc R U . . .
H36C H 0.475474 0.073104 0.044850 0.094 Uiso 1 1 calc R U . . .
C37 C 1.0670(3) 0.09793(17) 0.29166(17) 0.0208(7) Uani 1 1 d . . . . .
H37A H 1.050010 0.042617 0.283831 0.025 Uiso 1 1 calc R U . . .
H37B H 1.102353 0.103559 0.249271 0.025 Uiso 1 1 calc R U . . .
C38 C 1.1678(3) 0.13515(19) 0.36487(18) 0.0247(7) Uani 1 1 d . . . . .
H38A H 1.178124 0.191172 0.375786 0.030 Uiso 1 1 calc R U . . .
H38B H 1.136616 0.124450 0.406568 0.030 Uiso 1 1 calc R U . . .
C39 C 1.2967(3) 0.1081(2) 0.3632(2) 0.0331(9) Uani 1 1 d . . . . .
H39 H 1.321417 0.112181 0.316661 0.040 Uiso 1 1 calc R U . . .
C40 C 1.2935(4) 0.0263(2) 0.3604(3) 0.0521(11) Uani 1 1 d . . . . .
H40A H 1.378156 0.011098 0.359346 0.078 Uiso 1 1 calc R U . . .
H40B H 1.267415 0.020659 0.404920 0.078 Uiso 1 1 calc R U . . .
H40C H 1.232682 -0.006218 0.314940 0.078 Uiso 1 1 calc R U . . .
C41 C 1.3983(4) 0.1583(3) 0.4310(2) 0.0456(11) Uani 1 1 d . . . . .
H41A H 1.400297 0.211741 0.432803 0.068 Uiso 1 1 calc R U . . .
H41B H 1.378234 0.153390 0.477277 0.068 Uiso 1 1 calc R U . . .
H41C H 1.481387 0.142059 0.426362 0.068 Uiso 1 1 calc R U . . .
C42 C 0.1155(3) 0.29935(16) -0.38724(17) 0.0177(7) Uani 1 1 d . . . . .
C43 C 0.1689(3) 0.28799(18) -0.45005(17) 0.0221(7) Uani 1 1 d . . . . .
H43 H 0.169371 0.237884 -0.482714 0.027 Uiso 1 1 calc R U . . .
C44 C 0.2217(3) 0.35184(18) -0.46394(18) 0.0236(7) Uani 1 1 d . . . . .
H44 H 0.260200 0.344946 -0.505761 0.028 Uiso 1 1 calc R U . . .
C45 C 0.2183(3) 0.42591(18) -0.41677(18) 0.0225(7) Uani 1 1 d . . . . .
C46 C 0.1609(3) 0.43673(18) -0.35488(18) 0.0219(7) Uani 1 1 d . . . . .
H46 H 0.156850 0.486763 -0.323314 0.026 Uiso 1 1 calc R U . . .
C47 C 0.1104(3) 0.37338(17) -0.34065(17) 0.0190(7) Uani 1 1 d . . . . .
C48 C 0.2839(3) 0.49228(19) -0.42380(18) 0.0243(7) Uani 1 1 d . . . . .
C49 C 0.3469(3) 0.55216(18) -0.41543(18) 0.0244(7) Uani 1 1 d . . . . .
C50 C 0.4336(3) 0.62150(18) -0.38452(18) 0.0234(7) Uani 1 1 d . . . . .
C51 C 0.5600(3) 0.62294(18) -0.39097(18) 0.0232(7) Uani 1 1 d . . . . .
H51 H 0.583078 0.583632 -0.429393 0.028 Uiso 1 1 calc R U . . .
C52 C 0.6518(3) 0.68090(18) -0.34210(18) 0.0238(7) Uani 1 1 d . . . . .
H52 H 0.737920 0.680355 -0.346018 0.029 Uiso 1 1 calc R U . . .
C53 C 0.6187(3) 0.74030(18) -0.28696(18) 0.0216(7) Uani 1 1 d . . . . .
C54 C 0.4909(3) 0.74428(19) -0.2877(2) 0.0318(8) Uani 1 1 d . . . . .
H54 H 0.466278 0.787987 -0.255117 0.038 Uiso 1 1 calc R U . . .
C55 C 0.3995(4) 0.6857(2) -0.3352(2) 0.0352(9) Uani 1 1 d . . . . .
H55 H 0.312503 0.688833 -0.334340 0.042 Uiso 1 1 calc R U . . .
C56 C 0.7130(3) 0.78917(18) -0.22281(19) 0.0232(7) Uani 1 1 d . . . . .
C57 C 0.7831(3) 0.82111(17) -0.16266(18) 0.0214(7) Uani 1 1 d . . . . .
C58 C 0.8601(3) 0.84399(18) -0.08760(18) 0.0231(7) Uani 1 1 d . . . . .
C59 C 0.9268(4) 0.79049(19) -0.06556(19) 0.0303(8) Uani 1 1 d . . . . .
H59 H 0.933347 0.744102 -0.102527 0.036 Uiso 1 1 calc R U . . .
C60 C 0.9839(4) 0.80311(19) 0.00908(19) 0.0320(9) Uani 1 1 d . . . . .
H60 H 1.029198 0.765638 0.022693 0.038 Uiso 1 1 calc R U . . .
C61 C 0.9750(3) 0.87061(18) 0.06420(18) 0.0242(7) Uani 1 1 d . . . . .
C62 C 0.9174(4) 0.92719(19) 0.04200(19) 0.0321(9) Uani 1 1 d . . . . .
H62 H 0.917318 0.975267 0.078411 0.039 Uiso 1 1 calc R U . . .
C63 C 0.8603(4) 0.91405(18) -0.03268(19) 0.0292(8) Uani 1 1 d . . . . .
H63 H 0.820679 0.953100 -0.046836 0.035 Uiso 1 1 calc R U . . .
C64 C 1.0082(3) 0.87363(17) 0.14191(19) 0.0257(8) Uani 1 1 d . . . . .
C65 C 1.0173(3) 0.86083(17) 0.20064(18) 0.0237(7) Uani 1 1 d . . . . .
C66 C 1.0030(3) 0.82849(17) 0.25818(17) 0.0194(7) Uani 1 1 d . . . . .
C67 C 0.9998(3) 0.74930(17) 0.23924(17) 0.0189(7) Uani 1 1 d . . . . .
H67 H 1.020719 0.720710 0.193682 0.023 Uiso 1 1 calc R U . . .
C68 C 0.9659(3) 0.71298(17) 0.28726(17) 0.0184(7) Uani 1 1 d . . . . .
C69 C 0.9353(3) 0.75511(17) 0.35426(17) 0.0187(7) Uani 1 1 d . . . . .
C70 C 0.9472(3) 0.83450(17) 0.37627(17) 0.0222(7) Uani 1 1 d . . . . .
H70 H 0.931866 0.863065 0.423493 0.027 Uiso 1 1 calc R U . . .
C71 C 0.9817(3) 0.87128(18) 0.32862(18) 0.0227(7) Uani 1 1 d . . . . .
H71 H 0.990933 0.925444 0.343311 0.027 Uiso 1 1 calc R U . . .
C72 C 0.9488(3) 0.62792(16) 0.27518(17) 0.0184(7) Uani 1 1 d . . . . .
C73 C 0.8639(3) 0.58164(18) 0.19753(17) 0.0212(7) Uani 1 1 d . . . . .
H73A H 0.910757 0.583601 0.158341 0.025 Uiso 1 1 calc R U . . .
H73B H 0.849261 0.527610 0.195102 0.025 Uiso 1 1 calc R U . . .
C74 C 0.7353(3) 0.60816(19) 0.17857(18) 0.0276(8) Uani 1 1 d . . . . .
H74A H 0.749103 0.663184 0.184501 0.033 Uiso 1 1 calc R U . . .
H74B H 0.685258 0.602324 0.215245 0.033 Uiso 1 1 calc R U . . .
C75 C 0.6571(3) 0.5648(2) 0.09869(19) 0.0327(8) Uani 1 1 d . . . . .
H75 H 0.637507 0.509965 0.094477 0.039 Uiso 1 1 calc R U . . .
C76 C 0.5315(4) 0.5970(3) 0.0863(2) 0.0560(13) Uani 1 1 d . . . . .
H76A H 0.486648 0.594460 0.125584 0.084 Uiso 1 1 calc R U . . .
H76B H 0.548536 0.650260 0.088469 0.084 Uiso 1 1 calc R U . . .
H76C H 0.478788 0.566887 0.036882 0.084 Uiso 1 1 calc R U . . .
C77 C 0.7273(4) 0.5683(3) 0.0384(2) 0.0464(11) Uani 1 1 d . . . . .
H77A H 0.807593 0.547573 0.046839 0.070 Uiso 1 1 calc R U . . .
H77B H 0.675101 0.538142 -0.011079 0.070 Uiso 1 1 calc R U . . .
H77C H 0.744850 0.621515 0.040507 0.070 Uiso 1 1 calc R U . . .
C78 C 1.0788(3) 0.59719(17) 0.28219(17) 0.0208(7) Uani 1 1 d . . . . .
H78A H 1.063601 0.542344 0.276743 0.025 Uiso 1 1 calc R U . . .
H78B H 1.115876 0.601109 0.239816 0.025 Uiso 1 1 calc R U . . .
C79 C 1.1757(3) 0.63752(18) 0.35516(18) 0.0223(7) Uani 1 1 d . . . . .
H79A H 1.142225 0.629937 0.397430 0.027 Uiso 1 1 calc R U . . .
H79B H 1.186510 0.692993 0.362851 0.027 Uiso 1 1 calc R U . . .
C80 C 1.3053(3) 0.60983(19) 0.35728(19) 0.0274(8) Uani 1 1 d . . . . .
H80 H 1.332349 0.609986 0.310200 0.033 Uiso 1 1 calc R U . . .
C81 C 1.2987(4) 0.5282(2) 0.3604(3) 0.0475(11) Uani 1 1 d . . . . .
H81A H 1.382989 0.511759 0.361676 0.071 Uiso 1 1 calc R U . . .
H81B H 1.270510 0.526661 0.405660 0.071 Uiso 1 1 calc R U . . .
H81C H 1.238425 0.493855 0.315691 0.071 Uiso 1 1 calc R U . . .
C82 C 1.4046(4) 0.6632(2) 0.4246(2) 0.0394(9) Uani 1 1 d . . . . .
H82A H 1.486989 0.644371 0.424858 0.059 Uiso 1 1 calc R U . . .
H82B H 1.411793 0.714713 0.420743 0.059 Uiso 1 1 calc R U . . .
H82C H 1.378656 0.664765 0.471322 0.059 Uiso 1 1 calc R U . . .

loop_
_atom_site_aniso_label
_atom_site_aniso_U_11
_atom_site_aniso_U_22
_atom_site_aniso_U_33
_atom_site_aniso_U_23
_atom_site_aniso_U_13
_atom_site_aniso_U_12
C1 0.0178(17) 0.0185(15) 0.0186(16) 0.0061(13) 0.0030(13) 0.0013(13)
C2 0.0264(19) 0.0274(18) 0.0157(17) 0.0015(14) 0.0028(14) 0.0013(15)
C3 0.0267(19) 0.0349(19) 0.0192(17) 0.0106(15) 0.0065(15) -0.0011(15)
C4 0.0247(18) 0.0285(18) 0.0203(17) 0.0102(14) 0.0045(14) 0.0002(15)
C5 0.0217(18) 0.0221(16) 0.0217(17) 0.0081(13) 0.0042(14) 0.0041(14)
C6 0.0173(16) 0.0226(16) 0.0165(16) 0.0068(13) 0.0042(13) 0.0046(13)
C7 0.0225(18) 0.036(2) 0.0209(18) 0.0127(15) 0.0028(14) -0.0012(16)
C8 0.0240(19) 0.0332(19) 0.0235(18) 0.0137(15) 0.0062(15) 0.0008(16)
C9 0.0247(19) 0.0294(18) 0.0219(17) 0.0152(15) 0.0028(15) -0.0009(15)
C10 0.0270(19) 0.0296(18) 0.0265(19) 0.0141(15) 0.0088(15) 0.0015(15)
C11 0.0200(18) 0.0292(18) 0.0302(19) 0.0139(15) 0.0102(15) 0.0028(14)
C12 0.0224(18) 0.0299(18) 0.0207(17) 0.0128(14) 0.0014(14) -0.0003(15)
C13 0.025(2) 0.037(2) 0.031(2) 0.0067(16) 0.0046(16) 0.0056(16)
C14 0.0200(19) 0.039(2) 0.034(2) 0.0098(17) 0.0051(16) 0.0066(16)
C15 0.0237(19) 0.0277(18) 0.030(2) 0.0126(15) 0.0085(16) 0.0051(15)
C16 0.0258(19) 0.0272(18) 0.029(2) 0.0110(15) 0.0043(16) 0.0000(15)
C17 0.0228(18) 0.0219(16) 0.0234(18) 0.0095(14) 0.0034(14) 0.0050(14)
C18 0.029(2) 0.052(2) 0.033(2) 0.0216(18) 0.0036(17) -0.0009(18)
C19 0.026(2) 0.052(2) 0.032(2) 0.0236(18) 0.0056(17) -0.0002(18)
C20 0.032(2) 0.0159(15) 0.0246(18) 0.0063(13) 0.0072(15) 0.0070(14)
C21 0.032(2) 0.0305(19) 0.0238(19) 0.0066(15) 0.0021(16) -0.0101(16)
C22 0.034(2) 0.0312(19) 0.0229(18) 0.0083(15) 0.0112(16) 0.0002(16)
C23 0.031(2) 0.0180(16) 0.0291(19) 0.0074(14) 0.0090(16) 0.0029(14)
C24 0.0277(19) 0.0180(16) 0.0266(19) 0.0070(14) 0.0031(15) -0.0004(14)
C25 0.0182(17) 0.0215(16) 0.0226(17) 0.0070(14) 0.0029(14) 0.0028(13)
C26 0.0187(17) 0.0215(16) 0.0193(17) 0.0057(13) 0.0049(13) 0.0031(13)
C27 0.0158(16) 0.0215(16) 0.0176(16) 0.0059(13) 0.0022(13) -0.0001(13)
C28 0.0149(16) 0.0224(16) 0.0144(16) 0.0044(13) 0.0012(13) 0.0031(13)
C29 0.0226(18) 0.0214(16) 0.0215(17) 0.0025(13) 0.0026(14) 0.0030(14)
C30 0.0226(18) 0.0182(16) 0.0243(18) 0.0066(14) 0.0023(14) 0.0049(14)
C31 0.0219(17) 0.0190(16) 0.0174(16) 0.0049(13) 0.0065(13) 0.0023(13)
C32 0.0247(18) 0.0184(16) 0.0194(17) 0.0059(13) 0.0064(14) 0.0007(13)
C33 0.0245(19) 0.0245(17) 0.0249(18) 0.0046(14) 0.0050(15) 0.0012(14)
C34 0.036(2) 0.032(2) 0.025(2) -0.0015(15) -0.0041(17) 0.0080(17)
C35 0.079(4) 0.066(3) 0.026(2) 0.019(2) 0.005(2) 0.022(3)
C36 0.041(3) 0.073(3) 0.042(3) -0.010(2) -0.021(2) 0.019(2)
C37 0.0203(17) 0.0212(16) 0.0218(17) 0.0061(13) 0.0079(14) 0.0036(13)
C38 0.0234(18) 0.0276(17) 0.0266(18) 0.0132(15) 0.0066(15) 0.0041(14)
C39 0.029(2) 0.043(2) 0.032(2) 0.0164(17) 0.0060(17) 0.0126(17)
C40 0.050(3) 0.047(3) 0.062(3) 0.022(2) 0.009(2) 0.013(2)
C41 0.031(2) 0.071(3) 0.038(2) 0.025(2) 0.0016(19) 0.009(2)
C42 0.0137(16) 0.0180(15) 0.0180(16) 0.0021(12) 0.0017(13) 0.0013(12)
C43 0.0208(18) 0.0259(17) 0.0157(16) 0.0027(13) 0.0019(14) 0.0020(14)
C44 0.0218(18) 0.0287(18) 0.0194(17) 0.0079(14) 0.0043(14) -0.0010(14)
C45 0.0187(17) 0.0261(17) 0.0229(18) 0.0099(14) 0.0033(14) -0.0013(14)
C46 0.0196(17) 0.0228(16) 0.0224(17) 0.0067(14) 0.0039(14) 0.0025(14)
C47 0.0182(17) 0.0209(16) 0.0197(17) 0.0079(13) 0.0061(13) 0.0030(13)
C48 0.0215(18) 0.0299(19) 0.0206(17) 0.0071(14) 0.0038(14) 0.0044(15)
C49 0.0242(19) 0.0275(18) 0.0228(18) 0.0101(14) 0.0057(15) 0.0023(15)
C50 0.0247(18) 0.0242(17) 0.0229(18) 0.0110(14) 0.0048(15) 0.0003(14)
C51 0.030(2) 0.0218(16) 0.0236(18) 0.0117(14) 0.0120(15) 0.0053(14)
C52 0.0221(18) 0.0275(17) 0.0249(18) 0.0117(14) 0.0080(15) 0.0009(14)
C53 0.0199(18) 0.0238(17) 0.0254(18) 0.0144(14) 0.0057(14) 0.0005(14)
C54 0.028(2) 0.0259(18) 0.036(2) 0.0020(16) 0.0084(17) 0.0045(16)
C55 0.022(2) 0.034(2) 0.045(2) 0.0059(17) 0.0082(17) 0.0040(16)
C56 0.0227(18) 0.0253(17) 0.0251(19) 0.0114(15) 0.0085(15) 0.0025(14)
C57 0.0254(18) 0.0201(16) 0.0211(18) 0.0080(14) 0.0088(15) 0.0026(14)
C58 0.0241(18) 0.0277(17) 0.0189(17) 0.0086(14) 0.0067(14) 0.0026(14)
C59 0.044(2) 0.0251(18) 0.0207(18) 0.0038(14) 0.0096(17) 0.0102(16)
C60 0.047(2) 0.0266(18) 0.028(2) 0.0133(15) 0.0103(18) 0.0153(17)
C61 0.032(2) 0.0219(17) 0.0188(17) 0.0075(14) 0.0046(15) 0.0011(14)
C62 0.049(2) 0.0228(18) 0.0236(19) 0.0072(15) 0.0052(17) 0.0053(17)
C63 0.040(2) 0.0221(17) 0.0273(19) 0.0115(15) 0.0055(17) 0.0097(16)
C64 0.032(2) 0.0172(16) 0.0236(18) 0.0016(14) 0.0061(15) 0.0002(14)
C65 0.0284(19) 0.0161(15) 0.0217(18) 0.0021(13) 0.0017(15) 0.0002(14)
C66 0.0177(17) 0.0198(16) 0.0171(16) 0.0037(13) -0.0006(13) 0.0014(13)
C67 0.0184(17) 0.0210(16) 0.0165(16) 0.0056(13) 0.0022(13) 0.0039(13)
C68 0.0136(16) 0.0188(16) 0.0192(16) 0.0049(13) -0.0023(13) 0.0011(13)
C69 0.0182(17) 0.0189(15) 0.0159(16) 0.0031(13) 0.0005(13) 0.0020(13)
C70 0.0227(18) 0.0248(17) 0.0151(16) 0.0000(13) 0.0050(14) 0.0043(14)
C71 0.0215(18) 0.0207(16) 0.0227(18) 0.0062(14) -0.0008(14) 0.0021(14)
C72 0.0188(17) 0.0190(16) 0.0160(16) 0.0056(13) 0.0021(13) -0.0003(13)
C73 0.0179(17) 0.0250(17) 0.0180(17) 0.0058(13) 0.0007(13) -0.0003(14)
C74 0.0253(19) 0.0297(18) 0.0207(18) 0.0018(14) -0.0005(15) 0.0023(15)
C75 0.025(2) 0.044(2) 0.0201(18) 0.0000(16) -0.0019(15) 0.0069(17)
C76 0.032(2) 0.074(3) 0.039(3) -0.008(2) -0.008(2) 0.019(2)
C77 0.039(2) 0.065(3) 0.028(2) 0.008(2) 0.0021(19) 0.005(2)
C78 0.0244(18) 0.0183(15) 0.0223(17) 0.0067(13) 0.0110(14) 0.0044(13)
C79 0.0209(18) 0.0235(16) 0.0221(17) 0.0086(14) 0.0024(14) 0.0019(14)
C80 0.0232(19) 0.0344(19) 0.0277(19) 0.0138(16) 0.0057(15) 0.0076(15)
C81 0.042(3) 0.037(2) 0.071(3) 0.028(2) 0.009(2) 0.0167(19)
C82 0.033(2) 0.052(2) 0.034(2) 0.0188(19) 0.0010(18) 0.0051(19)

loop_
_atom_type_symbol
_atom_type_description
_atom_type_scat_dispersion_real
_atom_type_scat_dispersion_imag
_atom_type_scat_source
C C 0.0015 0.0009 'International Tables Vol C Tables 4.2.6.8 and 6.1.1.4'
H H 0.0000 0.0000 'International Tables Vol C Tables 4.2.6.8 and 6.1.1.4'
O O 0.0056 0.0036 'International Tables Vol C Tables 4.2.6.8 and 6.1.1.4'

loop_
_geom_angle_atom_site_label_1
_geom_angle_atom_site_label_2
_geom_angle_atom_site_label_3
_geom_angle
_geom_angle_site_symmetry_1
_geom_angle_site_symmetry_3
_geom_angle_publ_flag
C2 C1 C6 120.2(3) . . ?
C2 C1 C28 131.3(3) . 2_655 ?
C6 C1 C28 108.2(3) . 2_655 ?
C3 C2 C1 119.4(3) . . ?
C3 C2 H2 120.3 . . ?
C1 C2 H2 120.3 . . ?
C2 C3 C4 120.4(3) . . ?
C2 C3 H3 119.8 . . ?
C4 C3 H3 119.8 . . ?
C3 C4 C5 120.1(3) . . ?
C3 C4 C7 122.9(3) . . ?
C5 C4 C7 116.7(3) . . ?
C6 C5 C4 119.1(3) . . ?
C6 C5 H5 120.4 . . ?
C4 C5 H5 120.4 . . ?
C5 C6 C1 120.7(3) . . ?
C5 C6 C31 128.1(3) . 2_655 ?
C1 C6 C31 111.2(2) . 2_655 ?
C8 C7 C4 166.5(3) . . ?
C7 C8 C9 164.0(3) . . ?
C10 C9 C14 117.8(3) . . ?
C10 C9 C8 121.2(3) . . ?
C14 C9 C8 120.1(3) . . ?
C11 C10 C9 120.7(3) . . ?
C11 C10 H10 119.6 . . ?
C9 C10 H10 119.6 . . ?
C10 C11 C12 120.8(3) . . ?
C10 C11 H11 119.6 . . ?
C12 C11 H11 119.6 . . ?
C13 C12 C11 117.9(3) . . ?
C13 C12 C15 118.8(3) . . ?
C11 C12 C15 122.4(3) . . ?
C14 C13 C12 121.0(3) . . ?
C14 C13 H13 119.5 . . ?
C12 C13 H13 119.5 . . ?
C13 C14 C9 120.9(3) . . ?
C13 C14 H14 119.6 . . ?
C9 C14 H14 119.6 . . ?
C16 C15 C12 167.8(3) . . ?
C15 C16 C17 165.8(3) . . ?
C22 C17 C18 118.4(3) . . ?
C22 C17 C16 124.7(3) . . ?
C18 C17 C16 116.7(3) . . ?
C19 C18 C17 120.3(3) . . ?
C19 C18 H18 119.9 . . ?
C17 C18 H18 119.9 . . ?
C18 C19 C20 121.4(3) . . ?
C18 C19 H19 119.3 . . ?
C20 C19 H19 119.3 . . ?
C21 C20 C19 118.3(3) . . ?
C21 C20 C23 124.9(3) . . ?
C19 C20 C23 116.6(3) . . ?
C20 C21 C22 120.1(3) . . ?
C20 C21 H21 119.9 . . ?
C22 C21 H21 119.9 . . ?
C17 C22 C21 121.3(3) . . ?
C17 C22 H22 119.3 . . ?
C21 C22 H22 119.3 . . ?
C24 C23 C20 162.2(3) . . ?
C23 C24 C25 164.6(3) . . ?
C30 C25 C26 119.9(3) . . ?
C30 C25 C24 124.0(3) . . ?
C26 C25 C24 115.4(3) . . ?
C27 C26 C25 119.3(3) . . ?
C27 C26 H26 120.4 . . ?
C25 C26 H26 120.4 . . ?
C26 C27 C28 120.2(3) . . ?
C26 C27 C31 127.4(3) . . ?
C28 C27 C31 112.1(2) . . ?
C29 C28 C27 121.0(3) . . ?
C29 C28 C1 131.3(3) . 2_655 ?
C27 C28 C1 107.5(3) . 2_655 ?
C28 C29 C30 118.8(3) . . ?
C28 C29 H29 120.6 . . ?
C30 C29 H29 120.6 . . ?
C29 C30 C25 120.3(3) . . ?
C29 C30 H30 119.9 . . ?
C25 C30 H30 119.9 . . ?
C6 C31 C27 100.4(2) 2_655 . ?
C6 C31 C32 114.2(2) 2_655 . ?
C27 C31 C32 112.0(2) . . ?
C6 C31 C37 110.7(2) 2_655 . ?
C27 C31 C37 111.8(3) . . ?
C32 C31 C37 107.7(2) . . ?
C33 C32 C31 117.6(3) . . ?
C33 C32 H32A 107.9 . . ?
C31 C32 H32A 107.9 . . ?
C33 C32 H32B 107.9 . . ?
C31 C32 H32B 107.9 . . ?
H32A C32 H32B 107.2 . . ?
C32 C33 C34 113.5(3) . . ?
C32 C33 H33A 108.9 . . ?
C34 C33 H33A 108.9 . . ?
C32 C33 H33B 108.9 . . ?
C34 C33 H33B 108.9 . . ?
H33A C33 H33B 107.7 . . ?
C35 C34 C36 109.6(4) . . ?
C35 C34 C33 113.0(3) . . ?
C36 C34 C33 110.5(3) . . ?
C35 C34 H34 107.8 . . ?
C36 C34 H34 107.8 . . ?
C33 C34 H34 107.8 . . ?
C34 C35 H35A 109.5 . . ?
C34 C35 H35B 109.5 . . ?
H35A C35 H35B 109.5 . . ?
C34 C35 H35C 109.5 . . ?
H35A C35 H35C 109.5 . . ?
H35B C35 H35C 109.5 . . ?
C34 C36 H36A 109.5 . . ?
C34 C36 H36B 109.5 . . ?
H36A C36 H36B 109.5 . . ?
C34 C36 H36C 109.5 . . ?
H36A C36 H36C 109.5 . . ?
H36B C36 H36C 109.5 . . ?
C38 C37 C31 115.1(3) . . ?
C38 C37 H37A 108.5 . . ?
C31 C37 H37A 108.5 . . ?
C38 C37 H37B 108.5 . . ?
C31 C37 H37B 108.5 . . ?
H37A C37 H37B 107.5 . . ?
C39 C38 C37 114.3(3) . . ?
C39 C38 H38A 108.7 . . ?
C37 C38 H38A 108.7 . . ?
C39 C38 H38B 108.7 . . ?
C37 C38 H38B 108.7 . . ?
H38A C38 H38B 107.6 . . ?
C40 C39 C38 112.0(3) . . ?
C40 C39 C41 109.5(3) . . ?
C38 C39 C41 111.3(3) . . ?
C40 C39 H39 107.9 . . ?
C38 C39 H39 107.9 . . ?
C41 C39 H39 107.9 . . ?
C39 C40 H40A 109.5 . . ?
C39 C40 H40B 109.5 . . ?
H40A C40 H40B 109.5 . . ?
C39 C40 H40C 109.5 . . ?
H40A C40 H40C 109.5 . . ?
H40B C40 H40C 109.5 . . ?
C39 C41 H41A 109.5 . . ?
C39 C41 H41B 109.5 . . ?
H41A C41 H41B 109.5 . . ?
C39 C41 H41C 109.5 . . ?
H41A C41 H41C 109.5 . . ?
H41B C41 H41C 109.5 . . ?
C43 C42 C47 120.6(3) . . ?
C43 C42 C69 131.3(3) . 2_665 ?
C47 C42 C69 108.0(3) . 2_665 ?
C42 C43 C44 118.7(3) . . ?
C42 C43 H43 120.6 . . ?
C44 C43 H43 120.6 . . ?
C43 C44 C45 120.7(3) . . ?
C43 C44 H44 119.6 . . ?
C45 C44 H44 119.6 . . ?
C44 C45 C46 120.1(3) . . ?
C44 C45 C48 122.3(3) . . ?
C46 C45 C48 117.2(3) . . ?
C47 C46 C45 119.1(3) . . ?
C47 C46 H46 120.5 . . ?
C45 C46 H46 120.5 . . ?
C46 C47 C42 120.8(3) . . ?
C46 C47 C72 127.6(3) . 2_665 ?
C42 C47 C72 111.6(2) . 2_665 ?
C49 C48 C45 167.9(3) . . ?
C48 C49 C50 163.6(3) . . ?
C51 C50 C55 118.1(3) . . ?
C51 C50 C49 121.2(3) . . ?
C55 C50 C49 119.6(3) . . ?
C52 C51 C50 120.6(3) . . ?
C52 C51 H51 119.7 . . ?
C50 C51 H51 119.7 . . ?
C51 C52 C53 120.3(3) . . ?
C51 C52 H52 119.8 . . ?
C53 C52 H52 119.8 . . ?
C54 C53 C52 118.6(3) . . ?
C54 C53 C56 119.3(3) . . ?
C52 C53 C56 121.3(3) . . ?
C55 C54 C53 120.8(3) . . ?
C55 C54 H54 119.6 . . ?
C53 C54 H54 119.6 . . ?
C54 C55 C50 120.5(3) . . ?
C54 C55 H55 119.8 . . ?
C50 C55 H55 119.8 . . ?
C57 C56 C53 167.7(3) . . ?
C56 C57 C58 167.4(3) . . ?
C59 C58 C63 117.7(3) . . ?
C59 C58 C57 118.2(3) . . ?
C63 C58 C57 123.7(3) . . ?
C60 C59 C58 121.6(3) . . ?
C60 C59 H59 119.2 . . ?
C58 C59 H59 119.2 . . ?
C59 C60 C61 120.1(3) . . ?
C59 C60 H60 119.9 . . ?
C61 C60 H60 119.9 . . ?
C62 C61 C60 118.7(3) . . ?
C62 C61 C64 122.7(3) . . ?
C60 C61 C64 117.9(3) . . ?
C63 C62 C61 120.6(3) . . ?
C63 C62 H62 119.7 . . ?
C61 C62 H62 119.7 . . ?
C62 C63 C58 120.9(3) . . ?
C62 C63 H63 119.6 . . ?
C58 C63 H63 119.6 . . ?
C65 C64 C61 165.1(3) . . ?
C64 C65 C66 164.6(3) . . ?
C67 C66 C71 119.9(3) . . ?
C67 C66 C65 116.6(3) . . ?
C71 C66 C65 123.3(3) . . ?
C68 C67 C66 119.5(3) . . ?
C68 C67 H67 120.2 . . ?
C66 C67 H67 120.2 . . ?
C67 C68 C69 120.2(3) . . ?
C67 C68 C72 127.8(3) . . ?
C69 C68 C72 112.0(2) . . ?
C70 C69 C68 120.7(3) . . ?
C70 C69 C42 131.4(3) . 2_665 ?
C68 C69 C42 107.7(3) . 2_665 ?
C71 C70 C69 119.3(3) . . ?
C71 C70 H70 120.4 . . ?
C69 C70 H70 120.4 . . ?
C70 C71 C66 120.1(3) . . ?
C70 C71 H71 120.0 . . ?
C66 C71 H71 120.0 . . ?
C68 C72 C47 100.4(2) . 2_665 ?
C68 C72 C73 112.3(2) . . ?
C47 C72 C73 113.6(2) 2_665 . ?
C68 C72 C78 111.1(2) . . ?
C47 C72 C78 110.9(2) 2_665 . ?
C73 C72 C78 108.5(3) . . ?
C74 C73 C72 115.6(3) . . ?
C74 C73 H73A 108.4 . . ?
C72 C73 H73A 108.4 . . ?
C74 C73 H73B 108.4 . . ?
C72 C73 H73B 108.4 . . ?
H73A C73 H73B 107.4 . . ?
C73 C74 C75 114.3(3) . . ?
C73 C74 H74A 108.7 . . ?
C75 C74 H74A 108.7 . . ?
C73 C74 H74B 108.7 . . ?
C75 C74 H74B 108.7 . . ?
H74A C74 H74B 107.6 . . ?
C77 C75 C76 110.1(3) . . ?
C77 C75 C74 112.7(3) . . ?
C76 C75 C74 109.4(3) . . ?
C77 C75 H75 108.2 . . ?
C76 C75 H75 108.2 . . ?
C74 C75 H75 108.2 . . ?
C75 C76 H76A 109.5 . . ?
C75 C76 H76B 109.5 . . ?
H76A C76 H76B 109.5 . . ?
C75 C76 H76C 109.5 . . ?
H76A C76 H76C 109.5 . . ?
H76B C76 H76C 109.5 . . ?
C75 C77 H77A 109.5 . . ?
C75 C77 H77B 109.5 . . ?
H77A C77 H77B 109.5 . . ?
C75 C77 H77C 109.5 . . ?
H77A C77 H77C 109.5 . . ?
H77B C77 H77C 109.5 . . ?
C79 C78 C72 115.6(3) . . ?
C79 C78 H78A 108.4 . . ?
C72 C78 H78A 108.4 . . ?
C79 C78 H78B 108.4 . . ?
C72 C78 H78B 108.4 . . ?
H78A C78 H78B 107.4 . . ?
C78 C79 C80 113.9(3) . . ?
C78 C79 H79A 108.8 . . ?
C80 C79 H79A 108.8 . . ?
C78 C79 H79B 108.8 . . ?
C80 C79 H79B 108.8 . . ?
H79A C79 H79B 107.7 . . ?
C79 C80 C82 110.9(3) . . ?
C79 C80 C81 111.1(3) . . ?
C82 C80 C81 109.9(3) . . ?
C79 C80 H80 108.3 . . ?
C82 C80 H80 108.3 . . ?
C81 C80 H80 108.3 . . ?
C80 C81 H81A 109.5 . . ?
C80 C81 H81B 109.5 . . ?
H81A C81 H81B 109.5 . . ?
C80 C81 H81C 109.5 . . ?
H81A C81 H81C 109.5 . . ?
H81B C81 H81C 109.5 . . ?
C80 C82 H82A 109.5 . . ?
C80 C82 H82B 109.5 . . ?
H82A C82 H82B 109.5 . . ?
C80 C82 H82C 109.5 . . ?
H82A C82 H82C 109.5 . . ?
H82B C82 H82C 109.5 . . ?

loop_
_geom_bond_atom_site_label_1
_geom_bond_atom_site_label_2
_geom_bond_distance
_geom_bond_site_symmetry_2
_geom_bond_publ_flag
C1 C2 1.389(4) . ?
C1 C6 1.407(4) . ?
C1 C28 1.477(4) 2_655 ?
C2 C3 1.386(4) . ?
C2 H2 0.9500 . ?
C3 C4 1.393(5) . ?
C3 H3 0.9500 . ?
C4 C5 1.412(4) . ?
C4 C7 1.441(4) . ?
C5 C6 1.368(4) . ?
C5 H5 0.9500 . ?
C6 C31 1.519(4) 2_655 ?
C7 C8 1.197(4) . ?
C8 C9 1.435(5) . ?
C9 C10 1.394(5) . ?
C9 C14 1.402(5) . ?
C10 C11 1.381(5) . ?
C10 H10 0.9500 . ?
C11 C12 1.395(5) . ?
C11 H11 0.9500 . ?
C12 C13 1.393(5) . ?
C12 C15 1.435(5) . ?
C13 C14 1.371(5) . ?
C13 H13 0.9500 . ?
C14 H14 0.9500 . ?
C15 C16 1.201(5) . ?
C16 C17 1.445(5) . ?
C17 C22 1.380(5) . ?
C17 C18 1.391(4) . ?
C18 C19 1.385(5) . ?
C18 H18 0.9500 . ?
C19 C20 1.391(5) . ?
C19 H19 0.9500 . ?
C20 C21 1.386(4) . ?
C20 C23 1.446(5) . ?
C21 C22 1.398(5) . ?
C21 H21 0.9500 . ?
C22 H22 0.9500 . ?
C23 C24 1.203(4) . ?
C24 C25 1.434(4) . ?
C25 C30 1.401(4) . ?
C25 C26 1.404(4) . ?
C26 C27 1.383(4) . ?
C26 H26 0.9500 . ?
C27 C28 1.396(4) . ?
C27 C31 1.522(4) . ?
C28 C29 1.385(4) . ?
C29 C30 1.398(4) . ?
C29 H29 0.9500 . ?
C30 H30 0.9500 . ?
C31 C32 1.549(4) . ?
C31 C37 1.549(4) . ?
C32 C33 1.514(5) . ?
C32 H32A 0.9900 . ?
C32 H32B 0.9900 . ?
C33 C34 1.541(5) . ?
C33 H33A 0.9900 . ?
C33 H33B 0.9900 . ?
C34 C35 1.502(6) . ?
C34 C36 1.528(6) . ?
C34 H34 1.0000 . ?
C35 H35A 0.9800 . ?
C35 H35B 0.9800 . ?
C35 H35C 0.9800 . ?
C36 H36A 0.9800 . ?
C36 H36B 0.9800 . ?
C36 H36C 0.9800 . ?
C37 C38 1.535(4) . ?
C37 H37A 0.9900 . ?
C37 H37B 0.9900 . ?
C38 C39 1.518(5) . ?
C38 H38A 0.9900 . ?
C38 H38B 0.9900 . ?
C39 C40 1.501(5) . ?
C39 C41 1.530(5) . ?
C39 H39 1.0000 . ?
C40 H40A 0.9800 . ?
C40 H40B 0.9800 . ?
C40 H40C 0.9800 . ?
C41 H41A 0.9800 . ?
C41 H41B 0.9800 . ?
C41 H41C 0.9800 . ?
C42 C43 1.397(4) . ?
C42 C47 1.402(4) . ?
C42 C69 1.472(4) 2_665 ?
C43 C44 1.400(4) . ?
C43 H43 0.9500 . ?
C44 C45 1.403(5) . ?
C44 H44 0.9500 . ?
C45 C46 1.408(4) . ?
C45 C48 1.434(4) . ?
C46 C47 1.385(4) . ?
C46 H46 0.9500 . ?
C47 C72 1.518(4) 2_665 ?
C48 C49 1.212(4) . ?
C49 C50 1.430(4) . ?
C50 C51 1.396(5) . ?
C50 C55 1.398(5) . ?
C51 C52 1.380(4) . ?
C51 H51 0.9500 . ?
C52 C53 1.395(5) . ?
C52 H52 0.9500 . ?
C53 C54 1.388(5) . ?
C53 C56 1.446(5) . ?
C54 C55 1.376(5) . ?
C54 H54 0.9500 . ?
C55 H55 0.9500 . ?
C56 C57 1.201(4) . ?
C57 C58 1.437(4) . ?
C58 C59 1.388(5) . ?
C58 C63 1.400(5) . ?
C59 C60 1.386(5) . ?
C59 H59 0.9500 . ?
C60 C61 1.393(5) . ?
C60 H60 0.9500 . ?
C61 C62 1.392(5) . ?
C61 C64 1.446(4) . ?
C62 C63 1.385(5) . ?
C62 H62 0.9500 . ?
C63 H63 0.9500 . ?
C64 C65 1.206(4) . ?
C65 C66 1.433(4) . ?
C66 C67 1.399(4) . ?
C66 C71 1.411(4) . ?
C67 C68 1.381(4) . ?
C67 H67 0.9500 . ?
C68 C69 1.397(4) . ?
C68 C72 1.517(4) . ?
C69 C70 1.393(4) . ?
C70 C71 1.383(4) . ?
C70 H70 0.9500 . ?
C71 H71 0.9500 . ?
C72 C73 1.544(4) . ?
C72 C78 1.552(4) . ?
C73 C74 1.525(5) . ?
C73 H73A 0.9900 . ?
C73 H73B 0.9900 . ?
C74 C75 1.538(4) . ?
C74 H74A 0.9900 . ?
C74 H74B 0.9900 . ?
C75 C77 1.512(5) . ?
C75 C76 1.530(5) . ?
C75 H75 1.0000 . ?
C76 H76A 0.9800 . ?
C76 H76B 0.9800 . ?
C76 H76C 0.9800 . ?
C77 H77A 0.9800 . ?
C77 H77B 0.9800 . ?
C77 H77C 0.9800 . ?
C78 C79 1.519(4) . ?
C78 H78A 0.9900 . ?
C78 H78B 0.9900 . ?
C79 C80 1.525(5) . ?
C79 H79A 0.9900 . ?
C79 H79B 0.9900 . ?
C80 C82 1.532(5) . ?
C80 C81 1.532(5) . ?
C80 H80 1.0000 . ?
C81 H81A 0.9800 . ?
C81 H81B 0.9800 . ?
C81 H81C 0.9800 . ?
C82 H82A 0.9800 . ?
C82 H82B 0.9800 . ?
C82 H82C 0.9800 . ?

loop_
_geom_torsion_atom_site_label_1
_geom_torsion_atom_site_label_2
_geom_torsion_atom_site_label_3
_geom_torsion_atom_site_label_4
_geom_torsion
_geom_torsion_site_symmetry_1
_geom_torsion_site_symmetry_2
_geom_torsion_site_symmetry_3
_geom_torsion_site_symmetry_4
_geom_torsion_publ_flag
C6 C1 C2 C3 1.4(5) . . . . ?
C28 C1 C2 C3 -172.4(3) 2_655 . . . ?
C1 C2 C3 C4 -0.1(5) . . . . ?
C2 C3 C4 C5 -1.9(5) . . . . ?
C2 C3 C4 C7 171.8(3) . . . . ?
C3 C4 C5 C6 2.5(5) . . . . ?
C7 C4 C5 C6 -171.6(3) . . . . ?
C4 C5 C6 C1 -1.2(5) . . . . ?
C4 C5 C6 C31 177.8(3) . . . 2_655 ?
C2 C1 C6 C5 -0.7(5) . . . . ?
C28 C1 C6 C5 174.4(3) 2_655 . . . ?
C2 C1 C6 C31 -179.9(3) . . . 2_655 ?
C28 C1 C6 C31 -4.8(4) 2_655 . . 2_655 ?
C3 C4 C7 C8 -141.0(15) . . . . ?
C5 C4 C7 C8 32.9(17) . . . . ?
C4 C7 C8 C9 12(3) . . . . ?
C7 C8 C9 C10 87.6(14) . . . . ?
C7 C8 C9 C14 -80.9(14) . . . . ?
C14 C9 C10 C11 8.3(5) . . . . ?
C8 C9 C10 C11 -160.5(3) . . . . ?
C9 C10 C11 C12 -1.0(5) . . . . ?
C10 C11 C12 C13 -7.1(5) . . . . ?
C10 C11 C12 C15 162.4(3) . . . . ?
C11 C12 C13 C14 7.8(5) . . . . ?
C15 C12 C13 C14 -162.0(3) . . . . ?
C12 C13 C14 C9 -0.5(5) . . . . ?
C10 C9 C14 C13 -7.5(5) . . . . ?
C8 C9 C14 C13 161.4(3) . . . . ?
C13 C12 C15 C16 69.1(18) . . . . ?
C11 C12 C15 C16 -100.3(17) . . . . ?
C12 C15 C16 C17 8(3) . . . . ?
C15 C16 C17 C22 145.6(14) . . . . ?
C15 C16 C17 C18 -30.2(17) . . . . ?
C22 C17 C18 C19 -2.3(5) . . . . ?
C16 C17 C18 C19 173.8(3) . . . . ?
C17 C18 C19 C20 -0.7(6) . . . . ?
C18 C19 C20 C21 3.4(5) . . . . ?
C18 C19 C20 C23 -171.7(3) . . . . ?
C19 C20 C21 C22 -3.2(5) . . . . ?
C23 C20 C21 C22 171.4(3) . . . . ?
C18 C17 C22 C21 2.4(5) . . . . ?
C16 C17 C22 C21 -173.3(3) . . . . ?
C20 C21 C22 C17 0.3(5) . . . . ?
C21 C20 C23 C24 -155.0(11) . . . . ?
C19 C20 C23 C24 19.7(13) . . . . ?
C20 C23 C24 C25 18(2) . . . . ?
C23 C24 C25 C30 -137.7(13) . . . . ?
C23 C24 C25 C26 33.3(15) . . . . ?
C30 C25 C26 C27 5.2(5) . . . . ?
C24 C25 C26 C27 -166.2(3) . . . . ?
C25 C26 C27 C28 0.3(5) . . . . ?
C25 C26 C27 C31 174.3(3) . . . . ?
C26 C27 C28 C29 -5.6(5) . . . . ?
C31 C27 C28 C29 179.5(3) . . . . ?
C26 C27 C28 C1 169.9(3) . . . 2_655 ?
C31 C27 C28 C1 -5.1(4) . . . 2_655 ?
C27 C28 C29 C30 5.3(5) . . . . ?
C1 C28 C29 C30 -169.0(3) 2_655 . . . ?
C28 C29 C30 C25 0.3(5) . . . . ?
C26 C25 C30 C29 -5.5(5) . . . . ?
C24 C25 C30 C29 165.1(3) . . . . ?
C26 C27 C31 C6 -167.0(3) . . . 2_655 ?
C28 C27 C31 C6 7.4(3) . . . 2_655 ?
C26 C27 C31 C32 -45.5(4) . . . . ?
C28 C27 C31 C32 129.0(3) . . . . ?
C26 C27 C31 C37 75.5(4) . . . . ?
C28 C27 C31 C37 -110.0(3) . . . . ?
C6 C31 C32 C33 59.2(4) 2_655 . . . ?
C27 C31 C32 C33 -54.1(3) . . . . ?
C37 C31 C32 C33 -177.4(2) . . . . ?
C31 C32 C33 C34 170.3(3) . . . . ?
C32 C33 C34 C35 -66.1(4) . . . . ?
C32 C33 C34 C36 170.7(3) . . . . ?
C6 C31 C37 C38 -58.2(3) 2_655 . . . ?
C27 C31 C37 C38 52.8(3) . . . . ?
C32 C31 C37 C38 176.3(2) . . . . ?
C31 C37 C38 C39 -173.7(3) . . . . ?
C37 C38 C39 C40 -68.3(4) . . . . ?
C37 C38 C39 C41 168.6(3) . . . . ?
C47 C42 C43 C44 2.5(5) . . . . ?
C69 C42 C43 C44 -173.4(3) 2_665 . . . ?
C42 C43 C44 C45 -1.5(5) . . . . ?
C43 C44 C45 C46 -0.3(5) . . . . ?
C43 C44 C45 C48 172.6(3) . . . . ?
C44 C45 C46 C47 1.3(5) . . . . ?
C48 C45 C46 C47 -172.0(3) . . . . ?
C45 C46 C47 C42 -0.3(5) . . . . ?
C45 C46 C47 C72 176.4(3) . . . 2_665 ?
C43 C42 C47 C46 -1.6(5) . . . . ?
C69 C42 C47 C46 175.2(3) 2_665 . . . ?
C43 C42 C47 C72 -178.8(3) . . . 2_665 ?
C69 C42 C47 C72 -2.0(4) 2_665 . . 2_665 ?
C44 C45 C48 C49 -133.3(16) . . . . ?
C46 C45 C48 C49 39.9(18) . . . . ?
C45 C48 C49 C50 11(3) . . . . ?
C48 C49 C50 C51 91.3(13) . . . . ?
C48 C49 C50 C55 -76.5(13) . . . . ?
C55 C50 C51 C52 9.5(5) . . . . ?
C49 C50 C51 C52 -158.5(3) . . . . ?
C50 C51 C52 C53 -2.1(5) . . . . ?
C51 C52 C53 C54 -7.0(4) . . . . ?
C51 C52 C53 C56 162.4(3) . . . . ?
C52 C53 C54 C55 8.7(5) . . . . ?
C56 C53 C54 C55 -161.0(3) . . . . ?
C53 C54 C55 C50 -1.2(5) . . . . ?
C51 C50 C55 C54 -7.9(5) . . . . ?
C49 C50 C55 C54 160.3(3) . . . . ?
C54 C53 C56 C57 69.7(17) . . . . ?
C52 C53 C56 C57 -99.7(17) . . . . ?
C53 C56 C57 C58 19(3) . . . . ?
C56 C57 C58 C59 39.9(17) . . . . ?
C56 C57 C58 C63 -132.3(15) . . . . ?
C63 C58 C59 C60 4.7(5) . . . . ?
C57 C58 C59 C60 -168.0(3) . . . . ?
C58 C59 C60 C61 0.2(5) . . . . ?
C59 C60 C61 C62 -5.4(5) . . . . ?
C59 C60 C61 C64 165.2(3) . . . . ?
C60 C61 C62 C63 5.6(5) . . . . ?
C64 C61 C62 C63 -164.5(3) . . . . ?
C61 C62 C63 C58 -0.6(5) . . . . ?
C59 C58 C63 C62 -4.5(5) . . . . ?
C57 C58 C63 C62 167.7(3) . . . . ?
C62 C61 C64 C65 119.9(14) . . . . ?
C60 C61 C64 C65 -50.3(16) . . . . ?
C61 C64 C65 C66 -3(3) . . . . ?
C64 C65 C66 C67 44.4(15) . . . . ?
C64 C65 C66 C71 -130.0(13) . . . . ?
C71 C66 C67 C68 5.0(5) . . . . ?
C65 C66 C67 C68 -169.6(3) . . . . ?
C66 C67 C68 C69 -0.1(5) . . . . ?
C66 C67 C68 C72 176.0(3) . . . . ?
C67 C68 C69 C70 -4.6(5) . . . . ?
C72 C68 C69 C70 178.7(3) . . . . ?
C67 C68 C69 C42 171.3(3) . . . 2_665 ?
C72 C68 C69 C42 -5.3(4) . . . 2_665 ?
C68 C69 C70 C71 4.3(5) . . . . ?
C42 C69 C70 C71 -170.6(3) 2_665 . . . ?
C69 C70 C71 C66 0.7(5) . . . . ?
C67 C66 C71 C70 -5.4(5) . . . . ?
C65 C66 C71 C70 168.9(3) . . . . ?
C67 C68 C72 C47 -170.2(3) . . . 2_665 ?
C69 C68 C72 C47 6.1(3) . . . 2_665 ?
C67 C68 C72 C73 -49.2(4) . . . . ?
C69 C68 C72 C73 127.1(3) . . . . ?
C67 C68 C72 C78 72.4(4) . . . . ?
C69 C68 C72 C78 -111.2(3) . . . . ?
C68 C72 C73 C74 -52.5(4) . . . . ?
C47 C72 C73 C74 60.6(3) 2_665 . . . ?
C78 C72 C73 C74 -175.6(3) . . . . ?
C72 C73 C74 C75 175.7(3) . . . . ?
C73 C74 C75 C77 -56.7(4) . . . . ?
C73 C74 C75 C76 -179.4(3) . . . . ?
C68 C72 C78 C79 55.1(3) . . . . ?
C47 C72 C78 C79 -55.7(3) 2_665 . . . ?
C73 C72 C78 C79 178.9(2) . . . . ?
C72 C78 C79 C80 -175.4(2) . . . . ?
C78 C79 C80 C82 168.4(3) . . . . ?
C78 C79 C80 C81 -69.0(4) . . . . ?
